data_7114725
loop_
_publ_author_name
'Kersting, Berthold'
'Steinfeld, Gunther'

_publ_section_title
;
 The effect of N-methylation on the chemical reactivity of binuclear Ni
 amine-thiophenolate complexes
;
_journal_issue 15
_journal_name_full 'Chemical Communications'
_journal_page_first 1376
_journal_paper_doi 10.1039/b103050g
_journal_year 2001
_chemical_compound_source
;
Crystals were grown by recrystallization from methanol
;
_chemical_formula_sum 'C33 H56 Cl2 N6 Ni2 O5 S2'
_chemical_formula_weight 869.28
_space_group_IT_number 45
_symmetry_cell_setting orthorhombic
_symmetry_space_group_name_Hall 'I 2 -2c'
_symmetry_space_group_name_H-M 'I b a 2'
_atom_sites_solution_hydrogens geom
_atom_sites_solution_primary direct
_atom_sites_solution_secondary difmap
_audit_creation_method SHELXL
_cell_angle_alpha 90.00
_cell_angle_beta 90.00
_cell_angle_gamma 90.00
_cell_formula_units_Z 8
_cell_length_a 23.941(5)
_cell_length_b 26.974(5)
_cell_length_c 12.477(2)
_cell_measurement_temperature 293(2)
_cell_volume 8057(3)
_computing_structure_refinement 'SHELXL-93 (Sheldrick, 1993)'
_computing_structure_solution 'SHELXS-86 (Sheldrick, 1990)'
_diffrn_ambient_temperature 293(2)
_diffrn_measurement_device 'Bruker SMART CCD'
_diffrn_measurement_method hemisphere
_diffrn_radiation_monochromator graphite
_diffrn_radiation_source 'fine-focus sealed tube'
_diffrn_radiation_type MoK\a
_diffrn_radiation_wavelength 0.71073
_diffrn_reflns_av_R_equivalents 0.1201
_diffrn_reflns_av_sigmaI/netI 0.1582
_diffrn_reflns_limit_h_max 31
_diffrn_reflns_limit_h_min -31
_diffrn_reflns_limit_k_max 35
_diffrn_reflns_limit_k_min -25
_diffrn_reflns_limit_l_max 16
_diffrn_reflns_limit_l_min -16
_diffrn_reflns_number 25074
_diffrn_reflns_theta_max 28.29
_diffrn_reflns_theta_min 1.14
_exptl_absorpt_coefficient_mu 1.217
_exptl_absorpt_correction_T_max 1.00
_exptl_absorpt_correction_T_min 0.78
_exptl_absorpt_correction_type SADABS
_exptl_crystal_colour green
_exptl_crystal_density_diffrn 1.433
_exptl_crystal_density_meas ?
_exptl_crystal_description block
_exptl_crystal_F_000 3664
_exptl_crystal_size_max 0.40
_exptl_crystal_size_mid 0.25
_exptl_crystal_size_min 0.15
_refine_diff_density_max 0.858
_refine_diff_density_min -0.779
_refine_diff_density_rms 0.164
_refine_ls_abs_structure_details 'Flack H D (1983), Acta Cryst. A39, 876-881'
_refine_ls_abs_structure_Flack 0.00(2)
_refine_ls_extinction_method none
_refine_ls_goodness_of_fit_all 0.954
_refine_ls_goodness_of_fit_obs 0.990
_refine_ls_hydrogen_treatment 'riding model'
_refine_ls_matrix_type full
_refine_ls_number_parameters 435
_refine_ls_number_reflns 8935
_refine_ls_number_restraints 1
_refine_ls_restrained_S_all 0.954
_refine_ls_restrained_S_obs 0.990
_refine_ls_R_factor_all 0.1481
_refine_ls_R_factor_obs 0.0587
_refine_ls_shift/esd_max 0.005
_refine_ls_shift/esd_mean 0.000
_refine_ls_structure_factor_coef Fsqd
_refine_ls_weighting_details 'w=1/[\s^2^(Fo^2^)+(0.0776P)^2^+0.0000P] where P=(Fo^2^+2Fc^2^)/3'
_refine_ls_weighting_scheme calc
_refine_ls_wR_factor_all 0.1764
_refine_ls_wR_factor_obs 0.1289
_reflns_number_observed 4578
_reflns_number_total 8935
_reflns_observed_criterion >2sigma(I)
_cod_data_source_file b103050g.txt
_cod_data_source_block 4
_cod_depositor_comments
;
The following automatic conversions were performed:

'_exptl_crystal_density_meas' value 'not determined' was changed to
'?' - the value is perceived as not measured.

Automatic conversion script
Id: cif_fix_values 3008 2015-01-20 13:52:24Z robertas 

The following automatic conversions were performed:

'_refine_ls_weighting_scheme' value 'calc
w=1/[\s^2^(Fo^2^)+(0.0776P)^2^+0.0000P] where P=(Fo^2^+2Fc^2^)/3' was
changed to 'calc'. New tag '_refine_ls_weighting_details' was
created. The value of the new tag was set to
'w=1/[\s^2^(Fo^2^)+(0.0776P)^2^+0.0000P] where P=(Fo^2^+2Fc^2^)/3'.

Automatic conversion script
Id: cif_fix_values 3143 2015-03-26 13:38:13Z robertas 
;
_cod_original_cell_volume 8057.5(26)
_cod_original_sg_symbol_H-M Iba2
_cod_database_code 7114725

loop_
_symmetry_equiv_pos_as_xyz
'x, y, z'
'-x, -y, z'
'x+1/2, -y+1/2, z'
'-x+1/2, y+1/2, z'
'x+1/2, y+1/2, z+1/2'
'-x+1/2, -y+1/2, z+1/2'
'x+1, -y+1, z+1/2'
'-x+1, y+1, z+1/2'

loop_
_atom_site_aniso_label
_atom_site_aniso_U_11
_atom_site_aniso_U_22
_atom_site_aniso_U_33
_atom_site_aniso_U_23
_atom_site_aniso_U_13
_atom_site_aniso_U_12
Ni1 0.0276(5) 0.0324(6) 0.0230(5) -0.0020(5) -0.0012(5) -0.0027(5)
Ni2 0.0274(5) 0.0319(6) 0.0224(5) 0.0004(5) 0.0010(5) -0.0032(5)
S1 0.0335(11) 0.0330(12) 0.0253(10) -0.0010(9) 0.0049(9) -0.0013(10)
S2 0.0287(10) 0.0316(12) 0.0204(10) -0.0002(9) 0.0002(9) -0.0012(9)
Cl1 0.0337(11) 0.0410(13) 0.0270(10) 0.0048(9) -0.0037(9) -0.0044(10)
N1 0.031(4) 0.034(4) 0.028(4) 0.004(3) 0.000(3) -0.004(3)
N2 0.039(4) 0.049(5) 0.025(4) -0.004(3) -0.004(3) 0.003(4)
N3 0.033(3) 0.029(4) 0.024(4) 0.002(3) -0.004(3) 0.000(3)
N4 0.034(4) 0.034(4) 0.024(3) 0.004(3) 0.012(3) -0.009(3)
N5 0.031(4) 0.049(5) 0.022(4) -0.004(3) -0.005(3) -0.001(4)
N6 0.028(4) 0.044(5) 0.025(4) -0.002(3) 0.003(3) -0.004(3)
C1 0.026(4) 0.030(5) 0.036(5) -0.004(4) 0.012(4) 0.003(4)
C2 0.031(5) 0.031(5) 0.036(5) -0.003(4) 0.004(4) 0.001(4)
C3 0.040(5) 0.026(5) 0.047(6) 0.008(4) 0.007(4) -0.001(4)
C4 0.035(5) 0.040(6) 0.044(6) 0.009(5) 0.002(4) -0.001(4)
C5 0.041(5) 0.041(6) 0.041(6) 0.008(4) 0.006(4) 0.008(5)
C6 0.033(5) 0.041(5) 0.026(5) 0.000(4) 0.004(4) 0.003(4)
C7 0.042(5) 0.023(4) 0.046(5) -0.007(4) 0.002(5) -0.002(4)
C8 0.037(5) 0.032(5) 0.045(6) 0.002(4) 0.001(4) -0.001(4)
C9 0.042(5) 0.039(6) 0.045(6) -0.007(5) -0.009(5) -0.014(4)
C10 0.037(5) 0.055(6) 0.024(5) 0.002(4) -0.014(4) -0.005(5)
C11 0.030(5) 0.049(6) 0.036(5) -0.003(4) -0.014(4) 0.005(4)
C12 0.025(4) 0.039(5) 0.029(5) -0.011(4) -0.001(4) -0.004(4)
C13 0.035(5) 0.039(5) 0.032(5) 0.000(4) -0.001(4) -0.003(4)
C14 0.034(5) 0.031(5) 0.021(4) 0.004(3) 0.000(4) -0.002(4)
C15 0.039(5) 0.040(5) 0.024(5) -0.001(4) 0.005(4) -0.003(4)
C16 0.045(6) 0.032(5) 0.034(5) -0.003(4) 0.014(4) -0.006(4)
C17 0.032(5) 0.038(6) 0.052(6) 0.003(4) 0.010(4) 0.002(4)
C18 0.028(5) 0.044(6) 0.034(5) -0.008(4) 0.005(4) 0.003(4)
C19 0.029(4) 0.044(5) 0.024(4) -0.002(4) -0.003(4) -0.009(4)
C20 0.040(5) 0.026(4) 0.051(6) 0.005(5) 0.014(5) -0.005(4)
C21 0.042(5) 0.030(5) 0.037(5) 0.006(4) 0.009(4) 0.003(4)
C22 0.032(5) 0.048(6) 0.030(6) 0.003(4) 0.007(4) -0.001(4)
C23 0.029(5) 0.046(6) 0.040(6) -0.002(4) -0.003(4) -0.009(4)
C24 0.028(4) 0.037(5) 0.036(5) 0.008(4) 0.001(4) 0.004(4)
C25 0.055(6) 0.041(6) 0.047(6) 0.014(5) 0.003(5) 0.008(5)
C29 0.053(6) 0.059(7) 0.049(6) -0.007(5) 0.012(5) -0.002(6)
Cl2 0.0451(13) 0.0415(14) 0.0364(12) -0.0004(11) 0.0016(11) -0.0096(11)
O1 0.052(4) 0.101(6) 0.049(4) 0.011(4) -0.014(4) 0.013(4)
O2 0.058(4) 0.057(5) 0.093(6) -0.002(4) 0.002(4) -0.029(4)
O3 0.063(5) 0.149(8) 0.037(4) -0.013(5) 0.014(4) -0.033(5)
O4 0.116(7) 0.041(4) 0.075(6) -0.008(4) -0.016(5) 0.021(5)
C33 0.056(7) 0.051(7) 0.052(7) -0.004(5) 0.002(5) -0.008(5)
O5 0.066(5) 0.052(5) 0.045(4) 0.002(3) 0.003(4) -0.008(4)

loop_
_atom_site_label
_atom_site_type_symbol
_atom_site_fract_x
_atom_site_fract_y
_atom_site_fract_z
_atom_site_U_iso_or_equiv
_atom_site_thermal_displace_type
_atom_site_occupancy
_atom_site_calc_flag
_atom_site_refinement_flags
_atom_site_disorder_group
Ni1 Ni 0.13773(4) 0.17185(4) -0.03788(8) 0.0276(2) Uani 1 d . .
Ni2 Ni 0.24121(4) 0.23872(4) -0.00172(8) 0.0272(2) Uani 1 d . .
S1 S 0.23516(9) 0.15574(8) -0.0753(2) 0.0306(5) Uani 1 d . .
S2 S 0.17336(8) 0.20887(8) 0.1249(2) 0.0269(4) Uani 1 d . .
Cl1 Cl 0.16303(9) 0.25375(8) -0.1429(2) 0.0339(5) Uani 1 d . .
N1 N 0.1220(3) 0.1023(2) 0.0272(5) 0.031(2) Uani 1 d . .
H1 H 0.1171(3) 0.1053(2) 0.0993(5) 0.038 Uiso 1 calc R .
N2 N 0.0931(3) 0.1427(3) -0.1686(6) 0.038(2) Uani 1 d . .
H2 H 0.1159(3) 0.1415(3) -0.2269(6) 0.045 Uiso 1 calc R .
N3 N 0.0623(2) 0.2082(2) -0.0095(5) 0.0288(15) Uani 1 d . .
H3 H 0.0693(2) 0.2404(2) -0.0270(5) 0.035 Uiso 1 calc R .
N4 N 0.2232(3) 0.3107(3) 0.0521(5) 0.030(2) Uani 1 d . .
H4 H 0.1903(3) 0.3185(3) 0.0196(5) 0.036 Uiso 1 calc R .
N5 N 0.2988(3) 0.2785(3) -0.1010(5) 0.034(2) Uani 1 d . .
H5 H 0.2967(3) 0.2660(3) -0.1687(5) 0.041 Uiso 1 calc R .
N6 N 0.3151(3) 0.2219(3) 0.0867(5) 0.032(2) Uani 1 d . .
H6 H 0.3070(3) 0.2240(3) 0.1578(5) 0.039 Uiso 1 calc R .
C1 C 0.2534(3) 0.1199(3) 0.0384(7) 0.031(2) Uani 1 d . .
C2 C 0.2193(3) 0.0798(3) 0.0703(7) 0.033(2) Uani 1 d . .
C3 C 0.2349(4) 0.0508(3) 0.1558(7) 0.038(2) Uani 1 d . .
H3A H 0.2119(4) 0.0245(3) 0.1753(7) 0.046 Uiso 1 calc R .
C4 C 0.2833(4) 0.0590(4) 0.2143(7) 0.040(2) Uani 1 d . .
C5 C 0.3162(4) 0.0996(3) 0.1841(7) 0.041(2) Uani 1 d . .
H5A H 0.3487(4) 0.1065(3) 0.2221(7) 0.049 Uiso 1 calc R .
C6 C 0.3012(3) 0.1300(3) 0.0976(7) 0.033(2) Uani 1 d . .
C7 C 0.1673(3) 0.0664(3) 0.0063(8) 0.037(2) Uani 1 d . .
H7A H 0.1761(3) 0.0663(3) -0.0696(8) 0.045 Uiso 1 calc R .
H7B H 0.1549(3) 0.0334(3) 0.0260(8) 0.045 Uiso 1 calc R .
C8 C 0.0698(3) 0.0840(3) -0.0219(7) 0.038(2) Uani 1 d . .
H8A H 0.0380(3) 0.1020(3) 0.0067(7) 0.046 Uiso 1 calc R .
H8B H 0.0648(3) 0.0491(3) -0.0061(7) 0.046 Uiso 1 calc R .
C9 C 0.0737(4) 0.0919(3) -0.1428(8) 0.042(2) Uani 1 d . .
H9A H 0.0995(4) 0.0679(3) -0.1731(8) 0.050 Uiso 1 calc R .
H9B H 0.0373(4) 0.0864(3) -0.1749(8) 0.050 Uiso 1 calc R .
C10 C 0.0471(4) 0.1771(4) -0.1899(7) 0.039(2) Uani 1 d . .
H10A H 0.0201(4) 0.1613(4) -0.2368(7) 0.046 Uiso 1 calc R .
H10B H 0.0614(4) 0.2063(4) -0.2261(7) 0.046 Uiso 1 calc R .
C11 C 0.0187(3) 0.1924(3) -0.0866(7) 0.038(2) Uani 1 d . .
H11A H -0.0070(3) 0.2195(3) -0.1000(7) 0.046 Uiso 1 calc R .
H11B H -0.0023(3) 0.1647(3) -0.0574(7) 0.046 Uiso 1 calc R .
C12 C 0.0433(3) 0.2104(3) 0.1050(6) 0.031(2) Uani 1 d . .
H12A H 0.0031(3) 0.2141(3) 0.1078(6) 0.037 Uiso 1 calc R .
H12B H 0.0532(3) 0.1799(3) 0.1415(6) 0.037 Uiso 1 calc R .
C13 C 0.0708(4) 0.2535(3) 0.1595(7) 0.035(2) Uani 1 d . .
C14 C 0.1295(3) 0.2594(3) 0.1592(6) 0.029(2) Uani 1 d . .
C15 C 0.1510(4) 0.3044(3) 0.1916(7) 0.035(2) Uani 1 d . .
C16 C 0.1163(4) 0.3399(3) 0.2405(7) 0.037(2) Uani 1 d . .
H16 H 0.1323(4) 0.3692(3) 0.2653(7) 0.045 Uiso 1 calc R .
C17 C 0.0595(4) 0.3330(4) 0.2530(8) 0.041(2) Uani 1 d . .
C18 C 0.0374(4) 0.2899(3) 0.2066(7) 0.035(2) Uani 1 d . .
H18 H -0.0011(4) 0.2853(3) 0.2073(7) 0.042 Uiso 1 calc R .
C19 C 0.2118(3) 0.3174(3) 0.1687(6) 0.032(2) Uani 1 d . .
H19A H 0.2191(3) 0.3514(3) 0.1893(6) 0.038 Uiso 1 calc R .
H19B H 0.2362(3) 0.2960(3) 0.2103(6) 0.038 Uiso 1 calc R .
C20 C 0.2633(4) 0.3469(3) 0.0092(8) 0.039(2) Uani 1 d . .
H20A H 0.2962(4) 0.3484(3) 0.0546(8) 0.047 Uiso 1 calc R .
H20B H 0.2466(4) 0.3796(3) 0.0065(8) 0.047 Uiso 1 calc R .
C21 C 0.2794(4) 0.3299(3) -0.1033(7) 0.036(2) Uani 1 d . .
H21A H 0.2473(4) 0.3327(3) -0.1505(7) 0.043 Uiso 1 calc R .
H21B H 0.3088(4) 0.3511(3) -0.1311(7) 0.043 Uiso 1 calc R .
C22 C 0.3556(3) 0.2705(4) -0.0605(7) 0.037(2) Uani 1 d . .
H22A H 0.3781(3) 0.2996(4) -0.0754(7) 0.044 Uiso 1 calc R .
H22B H 0.3722(3) 0.2425(4) -0.0977(7) 0.044 Uiso 1 calc R .
C23 C 0.3559(4) 0.2603(3) 0.0609(8) 0.038(2) Uani 1 d . .
H23A H 0.3929(4) 0.2496(3) 0.0830(8) 0.046 Uiso 1 calc R .
H23B H 0.3469(4) 0.2905(3) 0.0994(8) 0.046 Uiso 1 calc R .
C24 C 0.3385(3) 0.1723(3) 0.0656(7) 0.034(2) Uani 1 d . .
H24A H 0.3736(3) 0.1692(3) 0.1038(7) 0.040 Uiso 1 calc R .
H24B H 0.3465(3) 0.1695(3) -0.0104(7) 0.040 Uiso 1 calc R .
C25 C 0.2988(4) 0.0242(4) 0.3053(8) 0.048(3) Uani 1 d . .
C26 C 0.2505(4) 0.0197(4) 0.3843(9) 0.066(3) Uiso 1 d . .
H26A H 0.2174(4) 0.0096(4) 0.3467(9) 0.100 Uiso 1 calc R .
H26B H 0.2441(4) 0.0512(4) 0.4179(9) 0.100 Uiso 1 calc R .
H26C H 0.2596(4) -0.0045(4) 0.4379(9) 0.100 Uiso 1 calc R .
C27 C 0.3095(6) -0.0287(6) 0.2577(13) 0.107(5) Uiso 1 d . .
H27A H 0.3365(6) -0.0265(6) 0.2012(13) 0.161 Uiso 1 calc R .
H27B H 0.2752(6) -0.0418(6) 0.2298(13) 0.161 Uiso 1 calc R .
H27C H 0.3233(6) -0.0501(6) 0.3131(13) 0.161 Uiso 1 calc R .
C28 C 0.3496(5) 0.0392(5) 0.3675(12) 0.092(5) Uiso 1 d . .
H28A H 0.3592(5) 0.0133(5) 0.4171(12) 0.137 Uiso 1 calc R .
H28B H 0.3420(5) 0.0692(5) 0.4062(12) 0.137 Uiso 1 calc R .
H28C H 0.3801(5) 0.0446(5) 0.3191(12) 0.137 Uiso 1 calc R .
C29 C 0.0224(4) 0.3714(4) 0.3073(8) 0.054(3) Uani 1 d . .
C30A C 0.0537(7) 0.4108(8) 0.3676(18) 0.053(5) Uiso 0.63(3) d P 1
H30A H 0.0893(7) 0.3981(8) 0.3897(18) 0.079 Uiso 0.63(3) calc PR 1
H30B H 0.0326(7) 0.4204(8) 0.4296(18) 0.079 Uiso 0.63(3) calc PR 1
H30C H 0.0591(7) 0.4391(8) 0.3221(18) 0.079 Uiso 0.63(3) calc PR 1
C31A C -0.0137(10) 0.3954(9) 0.2226(17) 0.076(8) Uiso 0.63(3) d P 1
H31A H -0.0301(10) 0.3702(9) 0.1782(17) 0.114 Uiso 0.63(3) calc PR 1
H31B H 0.0088(10) 0.4170(9) 0.1793(17) 0.114 Uiso 0.63(3) calc PR 1
H31C H -0.0428(10) 0.4142(9) 0.2565(17) 0.114 Uiso 0.63(3) calc PR 1
C32A C -0.0151(11) 0.3447(8) 0.3929(24) 0.090(8) Uiso 0.63(3) d P 1
H32A H 0.0082(11) 0.3261(8) 0.4411(24) 0.135 Uiso 0.63(3) calc PR 1
H32B H -0.0405(11) 0.3225(8) 0.3573(24) 0.135 Uiso 0.63(3) calc PR 1
H32C H -0.0359(11) 0.3689(8) 0.4325(24) 0.135 Uiso 0.63(3) calc PR 1
C30B C 0.0526(12) 0.3923(14) 0.4050(29) 0.053(9) Uiso 0.37(3) d P 2
H30D H 0.0610(12) 0.3659(14) 0.4540(29) 0.080 Uiso 0.37(3) calc PR 2
H30E H 0.0292(12) 0.4163(14) 0.4399(29) 0.080 Uiso 0.37(3) calc PR 2
H30F H 0.0867(12) 0.4079(14) 0.3827(29) 0.080 Uiso 0.37(3) calc PR 2
C31B C 0.0177(19) 0.4141(15) 0.2240(30) 0.086(14) Uiso 0.37(3) d P 2
H31D H -0.0093(19) 0.4054(15) 0.1703(30) 0.128 Uiso 0.37(3) calc PR 2
H31E H 0.0533(19) 0.4193(15) 0.1907(30) 0.128 Uiso 0.37(3) calc PR 2
H31F H 0.0061(19) 0.4439(15) 0.2595(30) 0.128 Uiso 0.37(3) calc PR 2
C32B C -0.0345(13) 0.3488(11) 0.3368(29) 0.052(10) Uiso 0.37(3) d P 2
H32D H -0.0289(13) 0.3193(11) 0.3785(29) 0.078 Uiso 0.37(3) calc PR 2
H32E H -0.0546(13) 0.3406(11) 0.2725(29) 0.078 Uiso 0.37(3) calc PR 2
H32F H -0.0557(13) 0.3723(11) 0.3779(29) 0.078 Uiso 0.37(3) calc PR 2
Cl2 Cl 0.10275(9) 0.08291(9) 0.5570(2) 0.0410(5) Uani 1 d . .
O1 O 0.1435(3) 0.0713(3) 0.6359(6) 0.067(2) Uani 1 d . .
O2 O 0.0598(3) 0.0470(3) 0.5561(7) 0.069(2) Uani 1 d . .
O3 O 0.1298(3) 0.0850(3) 0.4537(6) 0.083(3) Uani 1 d . .
O4 O 0.0805(3) 0.1303(3) 0.5792(7) 0.077(2) Uani 1 d . .
C33 C 0.0642(5) 0.0419(4) 0.2476(8) 0.053(3) Uani 1 d . .
H33A H 0.0976(5) 0.0252(4) 0.2254(8) 0.080 Uiso 1 calc R .
H33B H 0.0352(5) 0.0363(4) 0.1958(8) 0.080 Uiso 1 calc R .
H33C H 0.0526(5) 0.0294(4) 0.3161(8) 0.080 Uiso 1 calc R .
O5 O 0.0749(3) 0.0938(3) 0.2559(6) 0.054(2) Uani 1 d . .
H5B H 0.1033(28) 0.1006(8) 0.2223(80) 0.081 Uiso 1 calc R .

loop_
_atom_type_symbol
_atom_type_description
_atom_type_scat_dispersion_real
_atom_type_scat_dispersion_imag
_atom_type_scat_source
C C 0.0033 0.0016 'International Tables Vol C Tables 4.2.6.8 and 6.1.1.4'
H H 0.0000 0.0000 'International Tables Vol C Tables 4.2.6.8 and 6.1.1.4'
N N 0.0061 0.0033 'International Tables Vol C Tables 4.2.6.8 and 6.1.1.4'
O O 0.0106 0.0060 'International Tables Vol C Tables 4.2.6.8 and 6.1.1.4'
S S 0.1246 0.1234 'International Tables Vol C Tables 4.2.6.8 and 6.1.1.4'
Cl Cl 0.1484 0.1585 'International Tables Vol C Tables 4.2.6.8 and 6.1.1.4'
Ni Ni 0.3393 1.1124 'International Tables Vol C Tables 4.2.6.8 and 6.1.1.4'

loop_
_geom_angle_atom_site_label_1
_geom_angle_atom_site_label_2
_geom_angle_atom_site_label_3
_geom_angle
N1 Ni1 N3 101.6(3)
N1 Ni1 N2 82.7(3)
N3 Ni1 N2 82.4(3)
N1 Ni1 S1 95.0(2)
N3 Ni1 S1 162.3(2)
N2 Ni1 S1 105.8(2)
N1 Ni1 S2 96.2(2)
N3 Ni1 S2 88.2(2)
N2 Ni1 S2 170.1(2)
S1 Ni1 S2 84.03(8)
N1 Ni1 Cl1 172.4(2)
N3 Ni1 Cl1 83.6(2)
N2 Ni1 Cl1 92.6(2)
S1 Ni1 Cl1 80.39(7)
S2 Ni1 Cl1 89.45(7)
N4 Ni2 N6 101.7(3)
N4 Ni2 N5 81.6(3)
N6 Ni2 N5 82.7(3)
N4 Ni2 S2 87.7(2)
N6 Ni2 S2 98.6(2)
N5 Ni2 S2 169.3(2)
N4 Ni2 S1 164.4(2)
N6 Ni2 S1 92.8(2)
N5 Ni2 S1 106.4(2)
S2 Ni2 S1 84.22(8)
N4 Ni2 Cl1 85.7(2)
N6 Ni2 Cl1 168.4(2)
N5 Ni2 Cl1 89.6(2)
S2 Ni2 Cl1 90.64(7)
S1 Ni2 Cl1 81.05(8)
C1 S1 Ni1 100.5(3)
C1 S1 Ni2 100.7(3)
Ni1 S1 Ni2 79.55(7)
C14 S2 Ni2 107.6(3)
C14 S2 Ni1 108.1(3)
Ni2 S2 Ni1 79.90(7)
Ni2 Cl1 Ni1 72.46(6)
C7 N1 C8 109.1(6)
C7 N1 Ni1 113.0(5)
C8 N1 Ni1 107.0(5)
C10 N2 C9 112.9(7)
C10 N2 Ni1 106.6(5)
C9 N2 Ni1 109.7(5)
C11 N3 C12 114.6(6)
C11 N3 Ni1 111.3(5)
C12 N3 Ni1 116.3(5)
C20 N4 C19 113.2(7)
C20 N4 Ni2 111.2(5)
C19 N4 Ni2 117.5(5)
C21 N5 C22 116.1(7)
C21 N5 Ni2 106.4(5)
C22 N5 Ni2 108.9(5)
C23 N6 C24 110.5(6)
C23 N6 Ni2 106.8(5)
C24 N6 Ni2 114.6(5)
C6 C1 C2 118.5(8)
C6 C1 S1 121.5(6)
C2 C1 S1 120.0(6)
C3 C2 C1 119.7(8)
C3 C2 C7 119.7(8)
C1 C2 C7 120.4(8)
C2 C3 C4 123.1(8)
C3 C4 C5 116.9(8)
C3 C4 C25 120.0(8)
C5 C4 C25 123.1(9)
C4 C5 C6 121.3(9)
C1 C6 C5 120.4(8)
C1 C6 C24 119.8(8)
C5 C6 C24 119.7(8)
N1 C7 C2 110.6(7)
N1 C8 C9 108.2(7)
N2 C9 C8 111.2(7)
N2 C10 C11 110.8(7)
N3 C11 C10 108.4(7)
C13 C12 N3 109.2(7)
C18 C13 C14 119.3(8)
C18 C13 C12 119.1(8)
C14 C13 C12 121.5(8)
C15 C14 C13 118.0(8)
C15 C14 S2 121.7(7)
C13 C14 S2 120.2(6)
C14 C15 C16 120.3(8)
C14 C15 C19 120.3(8)
C16 C15 C19 119.3(8)
C17 C16 C15 122.6(9)
C16 C17 C18 115.8(8)
C16 C17 C29 122.2(9)
C18 C17 C29 121.9(8)
C13 C18 C17 122.9(8)
N4 C19 C15 109.2(7)
N4 C20 C21 107.5(7)
N5 C21 C20 110.2(7)
N5 C22 C23 111.7(7)
N6 C23 C22 109.8(7)
N6 C24 C6 114.5(7)
C28 C25 C4 114.8(9)
C28 C25 C26 107.6(9)
C4 C25 C26 110.2(8)
C28 C25 C27 108.0(10)
C4 C25 C27 108.7(10)
C26 C25 C27 107.3(10)
C30A C29 C31A 109.4(13)
C30A C29 C17 114.4(10)
C31A C29 C17 108.3(11)
C17 C29 C30B 109.3(14)
C17 C29 C32B 110.7(14)
C30B C29 C32B 112.0(18)
C17 C29 C31B 104.4(16)
C30B C29 C31B 107.1(20)
C32B C29 C31B 112.9(20)
C30A C29 C32A 105.6(13)
C31A C29 C32A 110.2(13)
C17 C29 C32A 108.9(11)
O2 Cl2 O4 110.4(5)
O2 Cl2 O1 110.7(5)
O4 Cl2 O1 108.9(5)
O2 Cl2 O3 110.2(5)
O4 Cl2 O3 108.0(5)
O1 Cl2 O3 108.6(4)

loop_
_geom_bond_atom_site_label_1
_geom_bond_atom_site_label_2
_geom_bond_distance
Ni1 N1 2.078(6)
Ni1 N3 2.085(6)
Ni1 N2 2.103(7)
Ni1 S1 2.418(2)
Ni1 S2 2.419(2)
Ni1 Cl1 2.639(2)
Ni2 N4 2.099(7)
Ni2 N6 2.134(7)
Ni2 N5 2.141(7)
Ni2 S2 2.405(2)
Ni2 S1 2.423(2)
Ni2 Cl1 2.602(2)
S1 C1 1.771(9)
S2 C14 1.773(8)
N1 C7 1.477(10)
N1 C8 1.478(10)
N2 C10 1.466(11)
N2 C9 1.483(11)
N3 C11 1.483(10)
N3 C12 1.500(10)
N4 C20 1.471(10)
N4 C19 1.491(10)
N5 C21 1.463(11)
N5 C22 1.467(10)
N6 C23 1.462(10)
N6 C24 1.474(10)
C1 C6 1.388(11)
C1 C2 1.415(11)
C2 C3 1.373(12)
C2 C7 1.522(11)
C3 C4 1.387(12)
C4 C5 1.401(12)
C4 C25 1.520(13)
C5 C6 1.403(12)
C6 C24 1.502(11)
C8 C9 1.526(12)
C10 C11 1.514(12)
C12 C13 1.498(11)
C13 C18 1.395(12)
C13 C14 1.414(12)
C14 C15 1.381(11)
C15 C16 1.406(12)
C15 C19 1.523(11)
C16 C17 1.383(12)
C17 C18 1.403(12)
C17 C29 1.522(13)
C20 C21 1.526(12)
C22 C23 1.539(11)
C25 C28 1.50(2)
C25 C26 1.524(14)
C25 C27 1.57(2)
C29 C30A 1.50(2)
C29 C31A 1.51(2)
C29 C30B 1.53(3)
C29 C32B 1.54(3)
C29 C31B 1.56(4)
C29 C32A 1.57(2)
Cl2 O2 1.413(7)
Cl2 O4 1.414(7)
Cl2 O1 1.422(7)
Cl2 O3 1.444(7)
C33 O5 1.425(12)
